data_7227131
loop_
_publ_author_name
'Kim, Hyun-Chul'
'Huh, Seong'
'Kim, Jin Yeong'
'Moon, Hoi Ri'
'Lee, Do Nam'
'Kim, Youngmee'

_publ_section_title
;
 Zn-MOFs containing flexible \a,\w-alkane (or alkene)-dicarboxylates with
 1,2-bis(4-pyridyl)ethylene: comparison with Zn-MOFs containing
 1,2-bis(4-pyridyl)ethane ligands
;
_journal_issue 1
_journal_name_full CrystEngComm
_journal_page_first 99
_journal_paper_doi 10.1039/C6CE02122K
_journal_volume 19
_journal_year 2017
_chemical_formula_sum 'C20 H16 N2 O8 Zn2'
_chemical_formula_weight 543.09
_chemical_name_common KHC-053
_space_group_crystal_system monoclinic
_space_group_IT_number 14
_space_group_name_Hall '-P 2ybc'
_space_group_name_H-M_alt 'P 1 21/c 1'
_symmetry_space_group_name_Hall '-P 2ybc'
_symmetry_space_group_name_H-M 'P 1 21/c 1'
_atom_sites_solution_hydrogens geom
_audit_update_record
;
2015-11-24 deposited with the CCDC.
2016-11-18 downloaded from the CCDC.
;
_cell_angle_alpha 90
_cell_angle_beta 107.408(4)
_cell_angle_gamma 90
_cell_formula_units_Z 4
_cell_length_a 10.6305(8)
_cell_length_b 13.3200(10)
_cell_length_c 16.2613(12)
_cell_measurement_reflns_used 9993
_cell_measurement_temperature 296.(2)
_cell_measurement_theta_max 26.1572
_cell_measurement_theta_min 2.5229
_cell_volume 2197.1(3)
_computing_cell_refinement 'SAINT V8.34A (Bruker AXS Inc., 2013)'
_computing_data_collection 'Bruker Instrument Service v2013.12.0.0'
_computing_data_reduction 'SAINT V8.34A (Bruker AXS Inc., 2013)'
_computing_structure_refinement 'SHELXL-2013 (Sheldrick, 2013)'
_diffrn_ambient_temperature 296.(2)
_diffrn_detector_area_resol_mean 8.3333
_diffrn_measured_fraction_theta_full 0.963
_diffrn_measured_fraction_theta_max 0.963
_diffrn_measurement_device_type 'Bruker APEX-II CCD'
_diffrn_measurement_method '\f and \w scans'
_diffrn_radiation_wavelength 0.71073
_diffrn_reflns_av_R_equivalents 0.2053
_diffrn_reflns_av_unetI/netI 0.1149
_diffrn_reflns_limit_h_max 14
_diffrn_reflns_limit_h_min -14
_diffrn_reflns_limit_k_max 17
_diffrn_reflns_limit_k_min -17
_diffrn_reflns_limit_l_max 21
_diffrn_reflns_limit_l_min -21
_diffrn_reflns_number 62550
_diffrn_reflns_theta_full 28.91
_diffrn_reflns_theta_max 28.91
_diffrn_reflns_theta_min 2.02
_exptl_absorpt_coefficient_mu 2.232
_exptl_absorpt_correction_T_max 0.84
_exptl_absorpt_correction_T_min 0.60
_exptl_absorpt_correction_type multi-scan
_exptl_absorpt_process_details 'SADABS V2012/1 (Bruker AXS Inc.)'
_exptl_crystal_colour 'pale yellow'
_exptl_crystal_density_diffrn 1.642
_exptl_crystal_density_method 'not measured'
_exptl_crystal_description needle
_exptl_crystal_F_000 1096
_exptl_crystal_size_max 0.480
_exptl_crystal_size_mid 0.080
_exptl_crystal_size_min 0.080
_refine_diff_density_max 0.825
_refine_diff_density_min -0.505
_refine_ls_extinction_coef 0.038(3)
_refine_ls_extinction_method SHELXL
_refine_ls_goodness_of_fit_ref 0.985
_refine_ls_hydrogen_treatment constr
_refine_ls_matrix_type full
_refine_ls_number_parameters 288
_refine_ls_number_reflns 5571
_refine_ls_number_restraints 4
_refine_ls_restrained_S_all 0.985
_refine_ls_R_factor_all 0.1686
_refine_ls_R_factor_gt 0.0739
_refine_ls_shift/su_max 0.000
_refine_ls_shift/su_mean 0.000
_refine_ls_structure_factor_coef Fsqd
_refine_ls_weighting_details 'w=1/[\s^2^(Fo^2^)+(0.1133P)^2^] where P=(Fo^2^+2Fc^2^)/3'
_refine_ls_weighting_scheme calc
_refine_ls_wR_factor_gt 0.1791
_refine_ls_wR_factor_ref 0.2190
_reflns_number_gt 2623
_reflns_number_total 5571
_reflns_threshold_expression 'I > 2\s(I)'
_cod_data_source_file c6ce02122k2.cif
_cod_data_source_block I
_cod_depositor_comments 'Adding full bibliography for 7227131--7227136.cif.'
_cod_database_code 7227131

loop_
_space_group_symop_operation_xyz
'x, y, z'
'-x, y+1/2, -z+1/2'
'-x, -y, -z'
'x, -y-1/2, z-1/2'

loop_
_atom_site_type_symbol
_atom_site_label
_atom_site_fract_x
_atom_site_fract_y
_atom_site_fract_z
_atom_site_U_iso_or_equiv
_atom_site_adp_type
_atom_site_calc_flag
_atom_site_refinement_flags_adp
_atom_site_refinement_flags_occupancy
_atom_site_refinement_flags_posn
_atom_site_occupancy
_atom_site_disorder_assembly
_atom_site_disorder_group
Zn Zn1 0.35406(8) 0.64690(6) 0.33336(4) 0.0588(3) Uani d . . . 1 . .
Zn Zn2 0.56079(7) 0.70704(6) 0.51920(4) 0.0563(3) Uani d . . . 1 . .
O O11 0.2490(5) 0.5963(4) 0.4032(3) 0.0732(14) Uani d . . . 1 . .
O O12 0.3951(5) 0.6420(4) 0.5279(3) 0.0668(13) Uani d . . . 1 . .
O O13 0.5057(5) 0.5629(4) 0.3300(3) 0.0713(13) Uani d . . . 1 . .
O O14 0.6414(5) 0.6106(4) 0.4574(3) 0.0688(13) Uani d . . . 1 . .
O O21 0.4425(5) 0.7723(3) 0.3781(3) 0.0665(13) Uani d . . . 1 . .
O O22 0.2430(5) 0.8299(4) 0.3207(4) 0.0827(16) Uani d . . . 1 . .
O O23 0.5278(5) 0.8473(4) 0.5761(3) 0.0726(14) Uani d . . . 1 . .
O O24 0.7019(5) 0.8273(4) 0.5328(3) 0.0667(12) Uani d . . . 1 . .
N N31 0.2391(5) 0.6386(4) 0.2108(3) 0.0536(13) Uani d . . . 1 . .
N N32 0.6750(5) 0.6592(4) 0.6463(3) 0.0572(14) Uani d . . . 1 . .
C C11 0.2896(6) 0.6018(5) 0.4837(4) 0.0545(16) Uani d . . . 1 . .
C C12 0.2023(6) 0.5586(6) 0.5343(4) 0.0614(17) Uani d . . . 1 . .
H H12A 0.1464 0.6114 0.5453 0.074 Uiso calc U . R 1 . .
H H12B 0.1457 0.5072 0.5001 0.074 Uiso calc U . R 1 . .
C C13 0.7172(6) 0.4860(5) 0.3811(4) 0.0641(18) Uani d . . . 1 . .
H H13A 0.7758 0.521 0.3551 0.077 Uiso calc U . R 1 . .
H H13B 0.6753 0.4321 0.3425 0.077 Uiso calc U . R 1 . .
C C14 0.6129(6) 0.5578(5) 0.3896(4) 0.0537(16) Uani d . . . 1 . .
C C21 0.3594(7) 0.8449(5) 0.3577(4) 0.0592(17) Uani d . . . 1 . .
C C22 0.4105(7) 0.9506(5) 0.3759(5) 0.0697(19) Uani d . . . 1 . .
H H22A 0.4368 0.9746 0.3272 0.084 Uiso calc U . R 1 . .
H H22B 0.4883 0.95 0.4258 0.084 Uiso calc U . R 1 . .
C C23 0.6896(7) 0.9768(6) 0.6075(6) 0.089(3) Uani d . . . 1 . .
H H23A 0.7307 1.0086 0.5684 0.107 Uiso calc U . R 1 . .
H H23B 0.758 0.9653 0.6615 0.107 Uiso calc U . R 1 . .
C C24 0.6369(7) 0.8783(5) 0.5710(4) 0.0581(17) Uani d . . . 1 . .
C C31 0.1077(7) 0.6440(6) 0.1890(5) 0.073(2) Uani d . . . 1 . .
H H31 0.0681 0.6454 0.2328 0.088 Uiso calc U . R 1 . .
C C32 0.0286(8) 0.6475(7) 0.1058(6) 0.096(3) Uani d . . . 1 . .
H H32 -0.0623 0.6519 0.0946 0.115 Uiso calc U . R 1 . .
C C33 0.0828(9) 0.6447(6) 0.0361(4) 0.081(3) Uani d . . D 1 . .
C C34 0.2183(10) 0.6407(7) 0.0610(5) 0.090(3) Uani d . . . 1 . .
H H34 0.2615 0.6402 0.019 0.109 Uiso calc U . R 1 . .
C C35 0.2921(7) 0.6375(6) 0.1475(4) 0.070(2) Uani d . . . 1 . .
H H35 0.3835 0.6344 0.1612 0.084 Uiso calc U . R 1 . .
C C36 0.0333(12) 0.6455(9) -0.0508(4) 0.047(3) Uiso d . P D 0.5 A 1
C C37 0.9484(17) 0.649(2) 0.8849(14) 0.152(10) Uiso d . P D 0.5 B 1
C C36* -0.0274(15) 0.6470(19) -0.0320(11) 0.121(8) Uiso d . P D 0.5 A 2
C C37* 0.8903(14) 0.6453(10) 0.9051(4) 0.054(3) Uiso d . P D 0.5 B 2
C C38 0.8355(10) 0.6517(6) 0.8187(4) 0.090(3) Uani d . . D 1 . .
C C39 0.7047(10) 0.6628(7) 0.7953(5) 0.090(3) Uani d . . . 1 . .
H H39 0.6641 0.6664 0.8386 0.108 Uiso calc U . R 1 . .
C C310 0.6252(8) 0.6695(6) 0.7102(4) 0.077(2) Uani d . . . 1 . .
H H310 0.5354 0.6816 0.6987 0.092 Uiso calc U . R 1 . .
C C311 0.8020(8) 0.6432(6) 0.6648(5) 0.078(2) Uani d . . . 1 . .
H H311 0.8364 0.6351 0.6189 0.094 Uiso calc U . R 1 . .
C C312 0.8886(10) 0.6376(6) 0.7466(6) 0.101(3) Uani d . . . 1 . .
H H312 0.9778 0.6253 0.7556 0.121 Uiso calc U . R 1 . .

loop_
_atom_site_aniso_label
_atom_site_aniso_U_11
_atom_site_aniso_U_22
_atom_site_aniso_U_33
_atom_site_aniso_U_12
_atom_site_aniso_U_13
_atom_site_aniso_U_23
Zn1 0.0613(5) 0.0654(6) 0.0393(4) -0.0023(4) -0.0008(3) -0.0018(3)
Zn2 0.0555(5) 0.0608(6) 0.0456(4) -0.0037(4) 0.0045(3) -0.0051(3)
O11 0.078(3) 0.075(3) 0.059(3) -0.008(3) 0.008(2) -0.003(3)
O12 0.064(3) 0.079(3) 0.047(2) -0.008(3) 0.001(2) 0.003(2)
O13 0.070(3) 0.080(3) 0.049(2) 0.006(3) -0.006(2) -0.003(2)
O14 0.074(3) 0.073(3) 0.050(3) 0.014(3) 0.004(2) -0.004(2)
O21 0.069(3) 0.053(3) 0.068(3) 0.007(2) 0.007(2) -0.006(2)
O22 0.068(3) 0.066(3) 0.099(4) -0.006(3) 0.000(3) -0.015(3)
O23 0.058(3) 0.075(3) 0.087(4) -0.007(3) 0.025(3) -0.010(3)
O24 0.067(3) 0.074(3) 0.062(3) -0.002(3) 0.025(2) -0.004(2)
N31 0.042(3) 0.066(4) 0.047(3) 0.001(2) 0.005(2) -0.004(2)
N32 0.058(3) 0.062(4) 0.040(3) 0.001(3) -0.002(2) -0.004(2)
C11 0.055(4) 0.057(4) 0.045(3) 0.000(3) 0.005(3) 0.004(3)
C12 0.054(4) 0.069(5) 0.058(4) 0.011(3) 0.013(3) 0.006(3)
C13 0.062(4) 0.077(5) 0.052(4) -0.005(4) 0.015(3) -0.003(3)
C14 0.057(4) 0.064(4) 0.039(3) -0.003(3) 0.014(3) -0.001(3)
C21 0.052(4) 0.065(5) 0.053(4) -0.006(4) 0.005(3) -0.008(3)
C22 0.065(4) 0.066(5) 0.068(4) -0.012(4) 0.004(3) -0.002(4)
C23 0.069(5) 0.060(5) 0.137(8) -0.017(4) 0.030(5) -0.022(5)
C24 0.056(4) 0.062(4) 0.055(4) -0.002(4) 0.014(3) 0.001(3)
C31 0.051(4) 0.108(6) 0.061(4) -0.010(4) 0.016(3) -0.005(4)
C32 0.052(5) 0.104(7) 0.108(7) 0.001(4) -0.010(5) 0.013(6)
C33 0.091(6) 0.087(6) 0.042(4) -0.004(5) -0.016(4) -0.007(4)
C34 0.114(7) 0.107(7) 0.047(4) -0.010(6) 0.018(4) 0.003(4)
C35 0.064(4) 0.096(6) 0.047(4) 0.004(4) 0.014(3) 0.000(4)
C38 0.124(8) 0.075(6) 0.040(4) -0.005(5) -0.021(4) -0.004(4)
C39 0.113(7) 0.101(7) 0.047(4) -0.015(6) 0.009(4) 0.008(4)
C310 0.077(5) 0.087(6) 0.055(4) -0.014(4) 0.003(4) 0.000(4)
C311 0.070(5) 0.097(6) 0.051(4) 0.006(4) -0.008(4) -0.014(4)
C312 0.095(6) 0.068(6) 0.110(7) 0.007(5) -0.015(6) 0.006(5)

loop_
_atom_type_symbol
_atom_type_description
_atom_type_scat_dispersion_real
_atom_type_scat_dispersion_imag
_atom_type_scat_source
C C 0.0033 0.0016 'International Tables Vol C Tables 4.2.6.8 and 6.1.1.4'
H H 0.0000 0.0000 'International Tables Vol C Tables 4.2.6.8 and 6.1.1.4'
N N 0.0061 0.0033 'International Tables Vol C Tables 4.2.6.8 and 6.1.1.4'
O O 0.0106 0.0060 'International Tables Vol C Tables 4.2.6.8 and 6.1.1.4'
Zn Zn 0.2839 1.4301 'International Tables Vol C Tables 4.2.6.8 and 6.1.1.4'

loop_
_geom_angle_atom_site_label_1
_geom_angle_atom_site_label_2
_geom_angle_atom_site_label_3
_geom_angle_site_symmetry_1
_geom_angle_site_symmetry_3
_geom_angle
O11 Zn1 O21 . . 112.2(2)
O11 Zn1 O13 . . 115.9(2)
O21 Zn1 O13 . . 100.9(2)
O11 Zn1 N31 . . 106.1(2)
O21 Zn1 N31 . . 120.1(2)
O13 Zn1 N31 . . 101.58(19)
O14 Zn2 O12 . . 106.2(2)
O14 Zn2 N32 . . 95.2(2)
O12 Zn2 N32 . . 93.4(2)
O14 Zn2 O23 . . 158.5(2)
O12 Zn2 O23 . . 94.88(19)
N32 Zn2 O23 . . 87.85(19)
O14 Zn2 O24 . . 98.1(2)
O12 Zn2 O24 . . 155.6(2)
N32 Zn2 O24 . . 86.94(19)
O23 Zn2 O24 . . 60.75(18)
O14 Zn2 O21 . . 86.14(17)
O12 Zn2 O21 . . 90.22(17)
N32 Zn2 O21 . . 175.65(18)
O23 Zn2 O21 . . 89.44(16)
O24 Zn2 O21 . . 88.77(16)
O14 Zn2 C24 . . 128.5(2)
O12 Zn2 C24 . . 125.3(2)
N32 Zn2 C24 . . 85.0(2)
O23 Zn2 C24 . . 30.43(19)
O24 Zn2 C24 . . 30.44(19)
O21 Zn2 C24 . . 90.91(18)
C11 O11 Zn1 . . 121.0(4)
C11 O12 Zn2 . . 142.8(4)
C14 O13 Zn1 . . 124.5(4)
C14 O14 Zn2 . . 140.9(4)
C21 O21 Zn1 . . 109.4(4)
C21 O21 Zn2 . . 129.5(4)
Zn1 O21 Zn2 . . 95.83(18)
C24 O23 Zn2 . . 89.1(4)
C24 O24 Zn2 . . 89.1(4)
C35 N31 C31 . . 116.8(6)
C35 N31 Zn1 . . 120.2(4)
C31 N31 Zn1 . . 122.6(5)
C310 N32 C311 . . 118.0(6)
C310 N32 Zn2 . . 119.0(5)
C311 N32 Zn2 . . 120.9(5)
O11 C11 O12 . . 126.3(6)
O11 C11 C12 . . 117.9(6)
O12 C11 C12 . . 115.8(5)
C13 C12 C11 3_666 . 111.7(5)
C14 C13 C12 . 3_666 113.6(5)
O13 C14 O14 . . 124.6(6)
O13 C14 C13 . . 119.1(6)
O14 C14 C13 . . 116.3(6)
O22 C21 O21 . . 121.4(7)
O22 C21 C22 . . 120.2(7)
O21 C21 C22 . . 118.2(6)
C21 C22 C23 . 3_676 113.5(6)
C24 C23 C22 . 3_676 115.8(6)
O23 C24 O24 . . 120.6(7)
O23 C24 C23 . . 120.7(7)
O24 C24 C23 . . 118.7(7)
O23 C24 Zn2 . . 60.5(4)
O24 C24 Zn2 . . 60.5(4)
C23 C24 Zn2 . . 175.7(6)
N31 C31 C32 . . 123.4(7)
C31 C32 C33 . . 121.0(8)
C36* C33 C34 . . 144.8(13)
C36 C33 C34 . . 110.7(9)
C36* C33 C32 . . 101.2(13)
C36 C33 C32 . . 135.3(10)
C34 C33 C32 . . 114.0(6)
C33 C34 C35 . . 121.5(7)
N31 C35 C34 . . 123.2(7)
C37 C36 C33 1_454 . 154.(2)
C36 C37 C38 1_656 . 170.(3)
C37* C36* C33 1_454 . 171.(3)
C36* C37* C38 1_656 . 156.(2)
C39 C38 C37 . . 146.2(16)
C39 C38 C37* . . 113.0(11)
C39 C38 C312 . . 113.9(6)
C37 C38 C312 . . 99.9(16)
C37* C38 C312 . . 132.6(11)
C38 C39 C310 . . 124.1(8)
N32 C310 C39 . . 120.9(8)
N32 C311 C312 . . 125.2(8)
C311 C312 C38 . . 117.6(8)

loop_
_geom_bond_atom_site_label_1
_geom_bond_atom_site_label_2
_geom_bond_site_symmetry_2
_geom_bond_distance
Zn1 O11 . 1.936(5)
Zn1 O21 . 1.948(4)
Zn1 O13 . 1.976(5)
Zn1 N31 . 2.004(5)
Zn2 O14 . 1.977(5)
Zn2 O12 . 2.006(5)
Zn2 N32 . 2.157(5)
Zn2 O23 . 2.160(5)
Zn2 O24 . 2.160(5)
Zn2 O21 . 2.424(5)
Zn2 C24 . 2.482(7)
O11 C11 . 1.252(7)
O12 C11 . 1.256(7)
O13 C14 . 1.258(7)
O14 C14 . 1.265(7)
O21 C21 . 1.285(8)
O22 C21 . 1.219(7)
O23 C24 . 1.257(8)
O24 C24 . 1.258(8)
N31 C35 . 1.314(8)
N31 C31 . 1.336(8)
N32 C310 . 1.307(9)
N32 C311 . 1.309(9)
C11 C12 . 1.526(9)
C12 C13 3_666 1.508(8)
C13 C14 . 1.502(9)
C13 C12 3_666 1.508(8)
C21 C22 . 1.506(9)
C22 C23 3_676 1.521(10)
C23 C24 . 1.479(10)
C23 C22 3_676 1.521(10)
C31 C32 . 1.364(11)
C32 C33 . 1.416(13)
C33 C36* . 1.351(2)
C33 C36 . 1.353(2)
C33 C34 . 1.375(12)
C34 C35 . 1.392(10)
C36 C37 1_454 1.160(12)
C37 C36 1_656 1.160(12)
C37 C38 . 1.351(2)
C36* C37* 1_454 1.130(11)
C37* C36* 1_656 1.130(11)
C37* C38 . 1.352(2)
C38 C39 . 1.336(13)
C38 C312 . 1.457(13)
C39 C310 . 1.392(10)
C311 C312 . 1.375(11)
